data_7160291
loop_
_publ_author_name
'Dyatlov, Andrey L.'
'Filatova, Ekaterina A.'
'Pozharskii, Alexander F.'
'Marchenko, Sergey S.'
'Demidov, Oleg'
'Chernyshev, Anatoly V.'
'Metelitsa, Anatoly V.'
'Brig, Sergei S.'
'Medvedev, Michael G.'
'Bekmansurov, Danis R.'
'Morozov, Pavel G.'
'Gulevskaya, Anna V.'

_publ_section_title
;
 6-Aryl- and 6,7-diaryl-1,3-dimethyl-1H-perimidin-2(3H)-ones: synthesis,
 conformational stability, crystal structure and optical properties
;
_journal_name_full 'Organic &amp; Biomolecular Chemistry'
_journal_paper_doi 10.1039/D4OB01680G
_journal_year 2025
_chemical_formula_moiety 'C29 H22 N2 O'
_chemical_formula_sum 'C29 H22 N2 O'
_chemical_formula_weight 414.48
_chemical_melting_point 501.0(10)
_chemical_name_systematic 1,3-Dimethyl-6-(naphthalen-1-yl)-7-phenyl-1H-perimidin-2(3H)-one
_space_group_crystal_system triclinic
_space_group_IT_number 2
_space_group_name_Hall '-P 1'
_space_group_name_H-M_alt 'P -1'
_atom_sites_solution_hydrogens geom
_atom_sites_solution_primary dual
_audit_creation_date 2023-07-13
_audit_creation_method
;
Olex2 1.5
(compiled 2023.03.06 svn.rbb2c1857 for OlexSys, GUI svn.r6748)
;
_audit_update_record
;
2024-10-17 deposited with the CCDC.	2024-12-03 downloaded from the CCDC.
;
_cell_angle_alpha 85.449(4)
_cell_angle_beta 81.551(4)
_cell_angle_gamma 84.968(3)
_cell_formula_units_Z 2
_cell_length_a 8.2374(3)
_cell_length_b 10.5850(5)
_cell_length_c 13.7433(6)
_cell_measurement_reflns_used 9190
_cell_measurement_temperature 100.02(11)
_cell_measurement_theta_max 75.4850
_cell_measurement_theta_min 4.1720
_cell_volume 1178.06(9)
_computing_cell_refinement 'CrysAlisPro 1.171.42.49 (Rigaku OD, 2022)'
_computing_data_collection 'CrysAlisPro 1.171.42.49 (Rigaku OD, 2022)'
_computing_data_reduction 'CrysAlisPro 1.171.42.49 (Rigaku OD, 2022)'
_computing_molecular_graphics 'Olex2 1.5 (Dolomanov et al., 2009)'
_computing_publication_material 'Olex2 1.5 (Dolomanov et al., 2009)'
_computing_structure_refinement 'SHELXL 2019/2 (Sheldrick, 2015)'
_computing_structure_solution 'SHELXT 2018/2 (Sheldrick, 2018)'
_diffrn_ambient_environment N~2~
_diffrn_ambient_temperature 100.02(11)
_diffrn_detector 'CCD plate'
_diffrn_detector_area_resol_mean 5.2529
_diffrn_detector_type AtlasS2
_diffrn_measured_fraction_theta_full 1.000
_diffrn_measured_fraction_theta_max 0.992
_diffrn_measurement_details
;
List of Runs (angles in degrees, time in seconds):

  # Type    Start    End  Width  t~exp~   \w     \q     \k     \f   Frames
#--------------------------------------------------------------------------
  1  \w   -114.00 -59.00   1.00    5.00    --  -41.35-147.00  94.00   55
  2  \w    -92.00  -2.00   1.00    5.00    --  -41.35 125.00 -21.00   90
  3  \w   -108.00 -13.00   1.00    5.00    --  -41.35 147.00 143.00   95
  4  \w     23.00  97.00   1.00    5.00    --   41.35-125.00-100.00   74
  5  \w     35.00 112.00   1.00    5.00    --   41.35-147.00  94.00   77
  6  \w     39.00 133.00   1.00   20.00    --  112.00-147.00  94.00   94
  7  \w     39.00 118.00   1.00   20.00    --  112.00-125.00-100.00   79
  8  \w     94.00 178.00   1.00   20.00    --  112.00 125.00 -21.00   84
  9  \w     81.00 173.00   1.00   20.00    --  112.00 147.00 143.00   92
 10  \w   -116.00 -17.00   1.00    5.00    --  -41.35 -38.00-150.00   99
 11  \w   -116.00 -17.00   1.00    5.00    --  -41.35 -38.00 -60.00   99
 12  \w     17.00 116.00   1.00    5.00    --   41.35  38.00 150.00   99
 13  \w     23.00  97.00   1.00    5.00    --   41.35-125.00-180.00   74
 14  \w     83.00 178.00   1.00   20.00    --  112.00  61.00 -30.00   95
 15  \w     83.00 178.00   1.00   20.00    --  112.00  61.00-150.00   95
 16  \w     40.00 141.00   1.00   20.00    --  112.00 -61.00  30.00  101
 17  \w     30.00 110.00   1.00   20.00    --  112.00 -95.00 -60.00   80
 18  \w     79.00 178.00   1.00   20.00    --  112.00  77.00-120.00   99
 19  \w     57.00 150.00   1.00   20.00    --  112.00 178.00-120.00   93
 20  \w     57.00 150.00   1.00   20.00    --  112.00 178.00   0.00   93
 21  \w     36.00 113.00   1.00   20.00    --  112.00-111.00 -90.00   77
 22  \w     36.00 113.00   1.00   20.00    --  112.00-111.00   0.00   77
 23  \w     36.00 113.00   1.00   20.00    --  112.00-111.00  90.00   77
 24  \w     40.00 141.00   1.00   20.00    --  112.00 -61.00 -30.00  101
 25  \w     39.00 138.00   1.00   20.00    --  112.00 -45.00-120.00   99
 26  \w     36.00 113.00   1.00   20.00    --  112.00-111.00-180.00   77
 27  \w    100.00 178.00   1.00   20.00    --  112.00 111.00 -30.00   78
 28  \w     36.00 113.00   1.00   20.00    --  112.00-111.00 -30.00   77
 29  \w    100.00 178.00   1.00   20.00    --  112.00 111.00  90.00   78
 30  \w     86.00 178.00   1.00   20.00    --  112.00  45.00-150.00   92
 31  \w     24.00 178.00   1.00   20.00    --  112.00   0.00-150.00  154
 32  \w     57.00 150.00   1.00   20.00    --  112.00 178.00 -30.00   93
 33  \w     36.00 113.00   1.00   20.00    --  112.00-111.00 -60.00   77
 34  \w     36.00 113.00   1.00   20.00    --  112.00-111.00  60.00   77
 35  \w     36.00 113.00   1.00   20.00    --  112.00-111.00 120.00   77
 36  \w    122.00 147.00   1.00   20.00    --  112.00 111.00-180.00   25
 37  \w    101.00 169.00   1.00   20.00    --  112.00 111.00 -60.00   68
 38  \w    144.00 176.00   1.00   20.00    --  112.00 111.00 120.00   32
 39  \w    128.00 155.00   1.00   20.00    --  112.00 111.00 150.00   27
 40  \w     32.00  57.00   1.00   20.00    --  112.00 -95.00-180.00   25
 41  \w     83.00 110.00   1.00   20.00    --  112.00 -95.00-180.00   27
 42  \w     95.00 166.00   1.00   20.00    --  112.00  45.00 120.00   71
 43  \w    120.00 171.00   1.00   20.00    --  112.00  61.00  90.00   51
 44  \w     39.00  71.00   1.00   20.00    --  112.00 -75.00 125.26   32
 45  \w     77.00 104.00   1.00   20.00    --  112.00 -75.00 125.26   27
 46  \w    128.00 176.00   1.00   20.00    --  112.00  15.00  60.00   48
 47  \w     90.00  97.00   1.00   20.00    --  112.00  61.00  90.00    7
;
_diffrn_measurement_device 'four-circle diffractometer'
_diffrn_measurement_device_type 'SuperNova, Dual, Cu at home/near, AtlasS2'
_diffrn_measurement_method '\w scans'
_diffrn_orient_matrix_type 'CrysAlisPro convention (1999,Acta A55,543-557)'
_diffrn_orient_matrix_UB_11 -0.0838101000
_diffrn_orient_matrix_UB_12 0.1142354000
_diffrn_orient_matrix_UB_13 -0.0550653000
_diffrn_orient_matrix_UB_21 -0.0905050000
_diffrn_orient_matrix_UB_22 0.0449455000
_diffrn_orient_matrix_UB_23 0.0989306000
_diffrn_orient_matrix_UB_31 0.1440375000
_diffrn_orient_matrix_UB_32 0.0798395000
_diffrn_orient_matrix_UB_33 0.0090439000
_diffrn_radiation_monochromator mirror
_diffrn_radiation_probe x-ray
_diffrn_radiation_type 'Cu K\a'
_diffrn_radiation_wavelength 1.54184
_diffrn_reflns_av_R_equivalents 0.0537
_diffrn_reflns_av_unetI/netI 0.0360
_diffrn_reflns_Laue_measured_fraction_full 1.000
_diffrn_reflns_Laue_measured_fraction_max 0.992
_diffrn_reflns_limit_h_max 10
_diffrn_reflns_limit_h_min -10
_diffrn_reflns_limit_k_max 13
_diffrn_reflns_limit_k_min -12
_diffrn_reflns_limit_l_max 17
_diffrn_reflns_limit_l_min -17
_diffrn_reflns_number 24649
_diffrn_reflns_point_group_measured_fraction_full 1.000
_diffrn_reflns_point_group_measured_fraction_max 0.992
_diffrn_reflns_theta_full 67.684
_diffrn_reflns_theta_max 76.383
_diffrn_reflns_theta_min 4.202
_diffrn_source 'micro-focus sealed X-ray tube'
_diffrn_source_type 'SuperNova (Cu) X-ray Source'
_exptl_absorpt_coefficient_mu 0.555
_exptl_absorpt_correction_T_max 1.000
_exptl_absorpt_correction_T_min 0.617
_exptl_absorpt_correction_type gaussian
_exptl_absorpt_process_details
;
CrysAlisPro 1.171.42.49 (Rigaku Oxford Diffraction, 2022)
Numerical absorption correction based on gaussian integration over
a multifaceted crystal model
Empirical absorption correction using spherical harmonics,
implemented in SCALE3 ABSPACK scaling algorithm.
;
_exptl_crystal_colour orange
_exptl_crystal_colour_primary orange
_exptl_crystal_density_diffrn 1.168
_exptl_crystal_description block
_exptl_crystal_F_000 436
_exptl_crystal_preparation Luminescent
_exptl_crystal_size_max 0.22
_exptl_crystal_size_mid 0.13
_exptl_crystal_size_min 0.1
_refine_diff_density_max 0.808
_refine_diff_density_min -0.428
_refine_diff_density_rms 0.121
_refine_ls_extinction_method none
_refine_ls_goodness_of_fit_ref 1.234
_refine_ls_hydrogen_treatment constr
_refine_ls_matrix_type full
_refine_ls_number_parameters 291
_refine_ls_number_reflns 4913
_refine_ls_number_restraints 0
_refine_ls_restrained_S_all 1.234
_refine_ls_R_factor_all 0.1051
_refine_ls_R_factor_gt 0.0933
_refine_ls_shift/su_max 0.000
_refine_ls_shift/su_mean 0.000
_refine_ls_structure_factor_coef Fsqd
_refine_ls_weighting_details 'w=1/[\s^2^(Fo^2^)+(0.2000P)^2^] where P=(Fo^2^+2Fc^2^)/3'
_refine_ls_weighting_scheme calc
_refine_ls_wR_factor_gt 0.2778
_refine_ls_wR_factor_ref 0.2966
_reflns_Friedel_coverage 0.000
_reflns_number_gt 3898
_reflns_number_total 4913
_reflns_threshold_expression 'I > 2\s(I)'
_cod_data_source_file d4ob01680g2.cif
_cod_data_source_block d_37_autored
_cod_depositor_comments
;
The following automatic conversions were performed:

data item '_chemical_melting_point' value '500-502' was changed to
'501.0(10)' -- the average value was taken and precision was
estimated.

Automatic conversion script
Id: cif_fix_values 8170 2020-07-09 18:12:32Z antanas 
;
_cod_database_code 7160291
_shelx_shelxl_version_number 2019/2
_chemical_oxdiff_formula 'C29 H22 N2 O'
_shelx_space_group_comment
;
The symmetry employed for this shelxl refinement is uniquely defined
by the following loop, which should always be used as a source of
symmetry information in preference to the above space-group names.
They are only intended as comments.
;
_shelx_estimated_absorpt_t_max 0.947
_shelx_estimated_absorpt_t_min 0.888
_olex2_refinement_description
;
1. Fixed Uiso
 At 1.2 times of:
  All C(H) groups
 At 1.5 times of:
  All C(H,H,H) groups
2.a Aromatic/amide H refined with riding coordinates:
 C00A(H00A), C00B(H00B), C00C(H00C), C00D(H00D), C00G(H00G), C00H(H00H),
 C00J(H00J), C00K(H00K), C00M(H00M), C00Q(H00Q), C00R(H00R), C00S(H00S),
 C00T(H00T), C00U(H00U), C00V(H00V), C00W(H00W)
2.b Idealised Me refined as rotating group:
 C00L(H00E,H00F,H00I), C00O(H00L,H00N,H00O)
;
_smtbx_masks_void_probe_radius 1.2
_smtbx_masks_void_truncation_radius 1.2
_olex2_submission_special_instructions 'No special instructions were received'
_oxdiff_exptl_absorpt_empirical_details
;
Empirical correction (ABSPACK) includes:
- Absorption correction using spherical harmonics
- Frame scaling
;
_oxdiff_exptl_absorpt_empirical_full_max 2.432
_oxdiff_exptl_absorpt_empirical_full_min 0.504

loop_
_space_group_symop_operation_xyz
'x, y, z'
'-x, -y, -z'

loop_
_atom_site_label
_atom_site_type_symbol
_atom_site_fract_x
_atom_site_fract_y
_atom_site_fract_z
_atom_site_U_iso_or_equiv
_atom_site_adp_type
_atom_site_occupancy
_atom_site_site_symmetry_order
_atom_site_calc_flag
_atom_site_refinement_flags_posn
_atom_site_refinement_flags_adp
_atom_site_refinement_flags_occupancy
_atom_site_disorder_assembly
_atom_site_disorder_group
O001 O 0.7533(2) 0.67685(16) 0.30601(14) 0.0398(4) Uani 1 1 d . . . . .
N002 N 0.6750(2) 0.48027(18) 0.36185(15) 0.0314(4) Uani 1 1 d . . . . .
N003 N 0.7861(2) 0.60765(17) 0.46349(15) 0.0322(4) Uani 1 1 d . . . . .
C004 C 0.7093(2) 0.3981(2) 0.52821(16) 0.0284(5) Uani 1 1 d . . . . .
C005 C 0.6951(2) 0.2985(2) 0.60616(16) 0.0295(5) Uani 1 1 d . . . . .
C006 C 0.6507(2) 0.3841(2) 0.43787(16) 0.0290(5) Uani 1 1 d . . . . .
C007 C 0.7396(2) 0.5939(2) 0.37280(18) 0.0321(5) Uani 1 1 d . . . . .
C008 C 0.7831(2) 0.51110(19) 0.53958(17) 0.0293(5) Uani 1 1 d . . . . .
C009 C 0.7615(3) 0.3181(2) 0.69450(17) 0.0307(5) Uani 1 1 d . . . . .
C00A C 0.8377(3) 0.4283(2) 0.69989(18) 0.0335(5) Uani 1 1 d . . . . .
H00A H 0.884825 0.438560 0.757567 0.040 Uiso 1 1 calc R U . . .
C00B C 0.5733(3) 0.2778(2) 0.42518(18) 0.0339(5) Uani 1 1 d . . . . .
H00B H 0.530891 0.269724 0.365507 0.041 Uiso 1 1 calc R U . . .
C00C C 0.8486(3) 0.5254(2) 0.62428(18) 0.0338(5) Uani 1 1 d . . . . .
H00C H 0.900494 0.600211 0.631374 0.041 Uiso 1 1 calc R U . . .
C00D C 0.8965(3) 0.0021(2) 0.62721(17) 0.0319(5) Uani 1 1 d . . . . .
H00D H 0.914673 0.070834 0.579112 0.038 Uiso 1 1 calc R U . . .
C00E C 0.7530(3) 0.2291(2) 0.78436(17) 0.0310(5) Uani 1 1 d . . . . .
C00F C 0.6177(3) 0.1866(2) 0.58868(18) 0.0320(5) Uani 1 1 d . . . . .
C00G C 0.5579(3) 0.1816(2) 0.50109(19) 0.0354(5) Uani 1 1 d . . . . .
H00G H 0.503228 0.109165 0.491530 0.042 Uiso 1 1 calc R U . . .
C00H C 0.6044(3) 0.2111(2) 0.84484(18) 0.0336(5) Uani 1 1 d . . . . .
H00H H 0.504879 0.252239 0.826874 0.040 Uiso 1 1 calc R U . . .
C00I C 0.7078(3) -0.1210(2) 0.74718(17) 0.0336(5) Uani 1 1 d . . . . .
C00J C 0.4415(3) 0.0432(2) 0.70510(18) 0.0329(5) Uani 1 1 d . . . . .
H00J H 0.348934 0.097704 0.690653 0.039 Uiso 1 1 calc R U . . .
C00K C 0.6011(3) 0.1336(2) 0.93084(19) 0.0373(5) Uani 1 1 d . . . . .
H00K H 0.499291 0.123026 0.971997 0.045 Uiso 1 1 calc R U . . .
C00L C 0.6236(3) 0.4637(2) 0.26698(18) 0.0374(5) Uani 1 1 d . . . . .
H00E H 0.678521 0.385114 0.240723 0.056 Uiso 1 1 calc R U . . .
H00F H 0.653690 0.536125 0.220890 0.056 Uiso 1 1 calc R U . . .
H00I H 0.504070 0.458715 0.275475 0.056 Uiso 1 1 calc R U . . .
C00M C 0.8993(3) 0.1698(2) 0.81355(19) 0.0380(5) Uani 1 1 d . . . . .
H00M H 1.002064 0.184662 0.774782 0.046 Uiso 1 1 calc R U . . .
C00N C 0.5967(3) 0.0729(2) 0.65934(18) 0.0314(5) Uani 1 1 d . . . . .
C00O C 0.8520(3) 0.7273(2) 0.4786(2) 0.0380(5) Uani 1 1 d . . . . .
H00L H 0.967668 0.711259 0.488327 0.057 Uiso 1 1 calc R U . . .
H00N H 0.788747 0.764417 0.537017 0.057 Uiso 1 1 calc R U . . .
H00O H 0.843626 0.786524 0.420708 0.057 Uiso 1 1 calc R U . . .
C00P C 0.7346(3) -0.0136(2) 0.67683(18) 0.0348(5) Uani 1 1 d . . . . .
C00Q C 0.4146(3) -0.0616(2) 0.77064(18) 0.0375(5) Uani 1 1 d . . . . .
H00Q H 0.305818 -0.078476 0.799262 0.045 Uiso 1 1 calc R U . . .
C00R C 0.8484(3) -0.2008(2) 0.7661(2) 0.0403(6) Uani 1 1 d . . . . .
H00R H 0.834257 -0.270660 0.813616 0.048 Uiso 1 1 calc R U . . .
C00S C 0.8944(3) 0.0901(3) 0.8983(2) 0.0434(6) Uani 1 1 d . . . . .
H00S H 0.993454 0.048039 0.916217 0.052 Uiso 1 1 calc R U . . .
C00T C 0.5480(3) -0.1421(2) 0.79425(19) 0.0386(5) Uani 1 1 d . . . . .
H00T H 0.531188 -0.211238 0.842136 0.046 Uiso 1 1 calc R U . . .
C00U C 0.7450(3) 0.0707(3) 0.95789(19) 0.0406(6) Uani 1 1 d . . . . .
H00U H 0.741627 0.015569 1.016025 0.049 Uiso 1 1 calc R U . . .
C00V C 1.0262(3) -0.0803(3) 0.6478(2) 0.0430(6) Uani 1 1 d . . . . .
H00V H 1.133110 -0.068816 0.613309 0.052 Uiso 1 1 calc R U . . .
C00W C 1.0030(3) -0.1821(3) 0.7196(2) 0.0452(6) Uani 1 1 d . . . . .
H00W H 1.094174 -0.237168 0.735360 0.054 Uiso 1 1 calc R U . . .

loop_
_atom_site_aniso_label
_atom_site_aniso_U_11
_atom_site_aniso_U_22
_atom_site_aniso_U_33
_atom_site_aniso_U_23
_atom_site_aniso_U_13
_atom_site_aniso_U_12
O001 0.0382(8) 0.0344(9) 0.0444(10) 0.0081(7) -0.0016(7) -0.0055(6)
N002 0.0289(8) 0.0295(9) 0.0335(10) 0.0020(7) 0.0010(7) -0.0032(7)
N003 0.0292(8) 0.0251(9) 0.0408(11) 0.0018(7) 0.0012(7) -0.0069(6)
C004 0.0256(9) 0.0262(10) 0.0318(11) -0.0011(8) 0.0022(8) -0.0038(7)
C005 0.0283(9) 0.0256(10) 0.0332(11) 0.0000(8) 0.0009(8) -0.0051(7)
C006 0.0260(9) 0.0283(10) 0.0304(11) 0.0002(8) 0.0037(7) -0.0035(7)
C007 0.0250(9) 0.0295(10) 0.0382(12) 0.0032(8) 0.0045(8) -0.0013(7)
C008 0.0241(9) 0.0250(10) 0.0365(12) 0.0007(8) 0.0023(8) -0.0029(7)
C009 0.0293(9) 0.0284(10) 0.0335(11) -0.0027(8) 0.0010(8) -0.0054(8)
C00A 0.0323(10) 0.0325(11) 0.0357(12) -0.0028(9) -0.0031(8) -0.0045(8)
C00B 0.0367(11) 0.0334(11) 0.0317(11) -0.0043(8) -0.0022(8) -0.0058(8)
C00C 0.0315(10) 0.0285(10) 0.0417(13) -0.0038(9) -0.0012(9) -0.0087(8)
C00D 0.0274(9) 0.0308(10) 0.0373(11) -0.0031(8) -0.0018(8) -0.0054(8)
C00E 0.0344(10) 0.0283(10) 0.0310(11) -0.0033(8) -0.0024(8) -0.0086(8)
C00F 0.0312(10) 0.0281(10) 0.0353(11) -0.0005(8) -0.0003(8) -0.0030(8)
C00G 0.0364(11) 0.0286(10) 0.0426(13) -0.0027(9) -0.0052(9) -0.0102(8)
C00H 0.0326(10) 0.0312(10) 0.0377(12) -0.0047(8) -0.0029(8) -0.0082(8)
C00I 0.0373(11) 0.0307(10) 0.0333(11) -0.0045(8) -0.0073(9) -0.0001(8)
C00J 0.0251(9) 0.0368(11) 0.0381(12) -0.0071(9) -0.0016(8) -0.0114(8)
C00K 0.0367(11) 0.0378(12) 0.0381(12) -0.0038(9) -0.0001(9) -0.0139(9)
C00L 0.0399(11) 0.0373(11) 0.0334(12) 0.0028(9) -0.0027(9) -0.0022(9)
C00M 0.0311(10) 0.0450(13) 0.0386(13) 0.0001(10) -0.0039(9) -0.0105(9)
C00N 0.0286(10) 0.0279(10) 0.0373(12) -0.0015(8) -0.0004(8) -0.0072(8)
C00O 0.0353(11) 0.0279(11) 0.0504(14) 0.0043(9) -0.0045(10) -0.0103(8)
C00P 0.0288(10) 0.0364(11) 0.0397(12) -0.0075(9) -0.0028(9) -0.0043(8)
C00Q 0.0424(12) 0.0356(11) 0.0361(12) -0.0027(9) -0.0036(9) -0.0148(9)
C00R 0.0391(12) 0.0339(11) 0.0494(14) -0.0062(10) -0.0105(10) -0.0016(9)
C00S 0.0352(11) 0.0532(15) 0.0427(14) 0.0052(11) -0.0091(10) -0.0105(10)
C00T 0.0395(12) 0.0389(12) 0.0377(12) -0.0022(9) -0.0010(9) -0.0130(9)
C00U 0.0417(12) 0.0472(13) 0.0336(12) 0.0086(10) -0.0071(9) -0.0144(10)
C00V 0.0355(11) 0.0424(13) 0.0515(15) -0.0080(11) -0.0076(10) 0.0025(10)
C00W 0.0398(12) 0.0404(13) 0.0553(16) -0.0029(11) -0.0108(11) 0.0036(10)

loop_
_atom_type_symbol
_atom_type_description
_atom_type_scat_dispersion_real
_atom_type_scat_dispersion_imag
_atom_type_scat_source
C C 0.0181 0.0091 'International Tables Vol C Tables 4.2.6.8 and 6.1.1.4'
H H 0.0000 0.0000 'International Tables Vol C Tables 4.2.6.8 and 6.1.1.4'
N N 0.0311 0.0180 'International Tables Vol C Tables 4.2.6.8 and 6.1.1.4'
O O 0.0492 0.0322 'International Tables Vol C Tables 4.2.6.8 and 6.1.1.4'

loop_
_exptl_crystal_face_index_h
_exptl_crystal_face_index_k
_exptl_crystal_face_index_l
_exptl_crystal_face_perp_dist
0 3 8 0.0536
-1 0 9 0.0513
0 1 -9 0.0475
0 -2 8 0.0477
2 -2 8 0.0594
5 2 5 0.0877
-1 5 -5 0.0530
0 6 -2 0.0510
1 -6 3 0.0512
-3 6 -1 0.0855
1 -7 0 0.0579
3 -5 -2 0.0855
4 5 2 0.0779
0 7 2 0.0580
5 1 -3 0.0981
0 -5 -6 0.0646
1 0 -9 0.0494
2 3 -6 0.0564
4 4 -3 0.0707
0 -1 9 0.0475
-5 0 -6 0.0940
0 7 -2 0.0490
-4 -4 -2 0.0722

loop_
_geom_angle_atom_site_label_1
_geom_angle_atom_site_label_2
_geom_angle_atom_site_label_3
_geom_angle
_geom_angle_site_symmetry_1
_geom_angle_site_symmetry_3
_geom_angle_publ_flag
C006 N002 C00L 119.07(19) . . ?
C007 N002 C006 123.6(2) . . ?
C007 N002 C00L 117.24(19) . . ?
C007 N003 C008 123.83(19) . . ?
C007 N003 C00O 117.79(19) . . ?
C008 N003 C00O 118.3(2) . . ?
C006 C004 C005 120.4(2) . . ?
C008 C004 C005 121.0(2) . . ?
C008 C004 C006 118.7(2) . . ?
C004 C005 C00F 117.4(2) . . ?
C009 C005 C004 117.13(19) . . ?
C009 C005 C00F 125.4(2) . . ?
N002 C006 C004 118.6(2) . . ?
C00B C006 N002 121.0(2) . . ?
C00B C006 C004 120.4(2) . . ?
O001 C007 N002 121.6(2) . . ?
O001 C007 N003 122.3(2) . . ?
N003 C007 N002 116.1(2) . . ?
N003 C008 C004 118.6(2) . . ?
C00C C008 N003 121.1(2) . . ?
C00C C008 C004 120.3(2) . . ?
C005 C009 C00E 125.18(19) . . ?
C00A C009 C005 119.3(2) . . ?
C00A C009 C00E 115.5(2) . . ?
C009 C00A H00A 118.4 . . ?
C009 C00A C00C 123.1(2) . . ?
C00C C00A H00A 118.4 . . ?
C006 C00B H00B 120.4 . . ?
C006 C00B C00G 119.3(2) . . ?
C00G C00B H00B 120.4 . . ?
C008 C00C C00A 119.1(2) . . ?
C008 C00C H00C 120.4 . . ?
C00A C00C H00C 120.4 . . ?
C00P C00D H00D 119.5 . . ?
C00V C00D H00D 119.5 . . ?
C00V C00D C00P 120.9(2) . . ?
C00H C00E C009 121.4(2) . . ?
C00H C00E C00M 118.9(2) . . ?
C00M C00E C009 119.5(2) . . ?
C005 C00F C00N 124.9(2) . . ?
C00G C00F C005 119.1(2) . . ?
C00G C00F C00N 116.0(2) . . ?
C00B C00G H00G 118.3 . . ?
C00F C00G C00B 123.4(2) . . ?
C00F C00G H00G 118.3 . . ?
C00E C00H H00H 119.8 . . ?
C00K C00H C00E 120.3(2) . . ?
C00K C00H H00H 119.8 . . ?
C00R C00I C00P 116.9(2) . . ?
C00T C00I C00P 120.2(2) . . ?
C00T C00I C00R 122.9(2) . . ?
C00N C00J H00J 118.3 . . ?
C00Q C00J H00J 118.3 . . ?
C00Q C00J C00N 123.5(2) . . ?
C00H C00K H00K 119.6 . . ?
C00H C00K C00U 120.8(2) . . ?
C00U C00K H00K 119.6 . . ?
N002 C00L H00E 109.5 . . ?
N002 C00L H00F 109.5 . . ?
N002 C00L H00I 109.5 . . ?
H00E C00L H00F 109.5 . . ?
H00E C00L H00I 109.5 . . ?
H00F C00L H00I 109.5 . . ?
C00E C00M H00M 119.8 . . ?
C00S C00M C00E 120.3(2) . . ?
C00S C00M H00M 119.8 . . ?
C00J C00N C00F 121.0(2) . . ?
C00J C00N C00P 118.0(2) . . ?
C00P C00N C00F 120.90(19) . . ?
N003 C00O H00L 109.5 . . ?
N003 C00O H00N 109.5 . . ?
N003 C00O H00O 109.5 . . ?
H00L C00O H00N 109.5 . . ?
H00L C00O H00O 109.5 . . ?
H00N C00O H00O 109.5 . . ?
C00D C00P C00I 118.9(2) . . ?
C00D C00P C00N 122.5(2) . . ?
C00N C00P C00I 118.6(2) . . ?
C00J C00Q H00Q 120.2 . . ?
C00J C00Q C00T 119.5(2) . . ?
C00T C00Q H00Q 120.2 . . ?
C00I C00R H00R 118.4 . . ?
C00W C00R C00I 123.1(2) . . ?
C00W C00R H00R 118.4 . . ?
C00M C00S H00S 119.7 . . ?
C00M C00S C00U 120.5(2) . . ?
C00U C00S H00S 119.7 . . ?
C00I C00T H00T 120.0 . . ?
C00Q C00T C00I 120.0(2) . . ?
C00Q C00T H00T 120.0 . . ?
C00K C00U C00S 119.0(2) . . ?
C00K C00U H00U 120.5 . . ?
C00S C00U H00U 120.5 . . ?
C00D C00V H00V 119.6 . . ?
C00D C00V C00W 120.7(2) . . ?
C00W C00V H00V 119.6 . . ?
C00R C00W C00V 119.3(2) . . ?
C00R C00W H00W 120.3 . . ?
C00V C00W H00W 120.3 . . ?

loop_
_geom_bond_atom_site_label_1
_geom_bond_atom_site_label_2
_geom_bond_distance
_geom_bond_site_symmetry_2
_geom_bond_publ_flag
O001 C007 1.219(3) . ?
N002 C006 1.405(3) . ?
N002 C007 1.385(3) . ?
N002 C00L 1.456(3) . ?
N003 C007 1.378(3) . ?
N003 C008 1.402(3) . ?
N003 C00O 1.462(3) . ?
C004 C005 1.442(3) . ?
C004 C006 1.419(3) . ?
C004 C008 1.417(3) . ?
C005 C009 1.439(3) . ?
C005 C00F 1.446(3) . ?
C006 C00B 1.376(3) . ?
C008 C00C 1.377(3) . ?
C009 C00A 1.384(3) . ?
C009 C00E 1.490(3) . ?
C00A H00A 0.9500 . ?
C00A C00C 1.402(3) . ?
C00B H00B 0.9500 . ?
C00B C00G 1.398(3) . ?
C00C H00C 0.9500 . ?
C00D H00D 0.9500 . ?
C00D C00P 1.423(3) . ?
C00D C00V 1.367(3) . ?
C00E C00H 1.394(3) . ?
C00E C00M 1.406(3) . ?
C00F C00G 1.372(3) . ?
C00F C00N 1.491(3) . ?
C00G H00G 0.9500 . ?
C00H H00H 0.9500 . ?
C00H C00K 1.382(3) . ?
C00I C00P 1.443(3) . ?
C00I C00R 1.416(3) . ?
C00I C00T 1.407(3) . ?
C00J H00J 0.9500 . ?
C00J C00N 1.390(3) . ?
C00J C00Q 1.385(3) . ?
C00K H00K 0.9500 . ?
C00K C00U 1.392(3) . ?
C00L H00E 0.9800 . ?
C00L H00F 0.9800 . ?
C00L H00I 0.9800 . ?
C00M H00M 0.9500 . ?
C00M C00S 1.381(4) . ?
C00N C00P 1.431(3) . ?
C00O H00L 0.9800 . ?
C00O H00N 0.9800 . ?
C00O H00O 0.9800 . ?
C00Q H00Q 0.9500 . ?
C00Q C00T 1.391(4) . ?
C00R H00R 0.9500 . ?
C00R C00W 1.362(4) . ?
C00S H00S 0.9500 . ?
C00S C00U 1.395(4) . ?
C00T H00T 0.9500 . ?
C00U H00U 0.9500 . ?
C00V H00V 0.9500 . ?
C00V C00W 1.408(4) . ?
C00W H00W 0.9500 . ?

loop_
_geom_torsion_atom_site_label_1
_geom_torsion_atom_site_label_2
_geom_torsion_atom_site_label_3
_geom_torsion_atom_site_label_4
_geom_torsion
_geom_torsion_site_symmetry_1
_geom_torsion_site_symmetry_2
_geom_torsion_site_symmetry_3
_geom_torsion_site_symmetry_4
_geom_torsion_publ_flag
N002 C006 C00B C00G 177.26(18) . . . . ?
N003 C008 C00C C00A 177.77(18) . . . . ?
C004 C005 C009 C00A -1.3(3) . . . . ?
C004 C005 C009 C00E 177.48(18) . . . . ?
C004 C005 C00F C00G -1.8(3) . . . . ?
C004 C005 C00F C00N 178.12(18) . . . . ?
C004 C006 C00B C00G -2.1(3) . . . . ?
C004 C008 C00C C00A -1.6(3) . . . . ?
C005 C004 C006 N002 -176.57(17) . . . . ?
C005 C004 C006 C00B 2.8(3) . . . . ?
C005 C004 C008 N003 -176.75(17) . . . . ?
C005 C004 C008 C00C 2.6(3) . . . . ?
C005 C009 C00A C00C 2.5(3) . . . . ?
C005 C009 C00E C00H -69.5(3) . . . . ?
C005 C009 C00E C00M 115.8(2) . . . . ?
C005 C00F C00G C00B 2.6(4) . . . . ?
C005 C00F C00N C00J 111.9(3) . . . . ?
C005 C00F C00N C00P -72.4(3) . . . . ?
C006 N002 C007 O001 -177.36(18) . . . . ?
C006 N002 C007 N003 2.2(3) . . . . ?
C006 C004 C005 C009 178.27(17) . . . . ?
C006 C004 C005 C00F -0.9(3) . . . . ?
C006 C004 C008 N003 3.9(3) . . . . ?
C006 C004 C008 C00C -176.80(18) . . . . ?
C006 C00B C00G C00F -0.6(4) . . . . ?
C007 N002 C006 C004 -6.1(3) . . . . ?
C007 N002 C006 C00B 174.52(19) . . . . ?
C007 N003 C008 C004 -8.2(3) . . . . ?
C007 N003 C008 C00C 172.45(19) . . . . ?
C008 N003 C007 O001 -175.30(18) . . . . ?
C008 N003 C007 N002 5.2(3) . . . . ?
C008 C004 C005 C009 -1.1(3) . . . . ?
C008 C004 C005 C00F 179.78(17) . . . . ?
C008 C004 C006 N002 2.8(3) . . . . ?
C008 C004 C006 C00B -177.80(19) . . . . ?
C009 C005 C00F C00G 179.2(2) . . . . ?
C009 C005 C00F C00N -0.9(4) . . . . ?
C009 C00A C00C C008 -1.0(3) . . . . ?
C009 C00E C00H C00K -176.3(2) . . . . ?
C009 C00E C00M C00S 178.0(2) . . . . ?
C00A C009 C00E C00H 109.4(2) . . . . ?
C00A C009 C00E C00M -65.3(3) . . . . ?
C00D C00V C00W C00R 2.4(4) . . . . ?
C00E C009 C00A C00C -176.48(19) . . . . ?
C00E C00H C00K C00U -1.0(4) . . . . ?
C00E C00M C00S C00U -2.2(4) . . . . ?
C00F C005 C009 C00A 177.7(2) . . . . ?
C00F C005 C009 C00E -3.5(4) . . . . ?
C00F C00N C00P C00D -1.3(3) . . . . ?
C00F C00N C00P C00I 179.0(2) . . . . ?
C00G C00F C00N C00J -68.2(3) . . . . ?
C00G C00F C00N C00P 107.5(3) . . . . ?
C00H C00E C00M C00S 3.2(4) . . . . ?
C00H C00K C00U C00S 1.9(4) . . . . ?
C00I C00R C00W C00V -1.0(4) . . . . ?
C00J C00N C00P C00D 174.5(2) . . . . ?
C00J C00N C00P C00I -5.2(3) . . . . ?
C00J C00Q C00T C00I -3.8(4) . . . . ?
C00L N002 C006 C004 176.63(18) . . . . ?
C00L N002 C006 C00B -2.8(3) . . . . ?
C00L N002 C007 O001 0.0(3) . . . . ?
C00L N002 C007 N003 179.51(17) . . . . ?
C00M C00E C00H C00K -1.6(3) . . . . ?
C00M C00S C00U C00K -0.3(4) . . . . ?
C00N C00F C00G C00B -177.3(2) . . . . ?
C00N C00J C00Q C00T 0.9(4) . . . . ?
C00O N003 C007 O001 0.7(3) . . . . ?
C00O N003 C007 N002 -178.83(18) . . . . ?
C00O N003 C008 C004 175.79(19) . . . . ?
C00O N003 C008 C00C -3.5(3) . . . . ?
C00P C00D C00V C00W -0.8(4) . . . . ?
C00P C00I C00R C00W -1.8(4) . . . . ?
C00P C00I C00T C00Q 2.1(4) . . . . ?
C00Q C00J C00N C00F 179.5(2) . . . . ?
C00Q C00J C00N C00P 3.7(4) . . . . ?
C00R C00I C00P C00D 3.4(3) . . . . ?
C00R C00I C00P C00N -176.9(2) . . . . ?
C00R C00I C00T C00Q -178.6(2) . . . . ?
C00T C00I C00P C00D -177.3(2) . . . . ?
C00T C00I C00P C00N 2.5(3) . . . . ?
C00T C00I C00R C00W 178.8(2) . . . . ?
C00V C00D C00P C00I -2.2(3) . . . . ?
C00V C00D C00P C00N 178.1(2) . . . . ?

loop_
_exptl_oxdiff_crystal_face_indexfrac_h
_exptl_oxdiff_crystal_face_indexfrac_k
_exptl_oxdiff_crystal_face_indexfrac_l
_exptl_oxdiff_crystal_face_x
_exptl_oxdiff_crystal_face_y
_exptl_oxdiff_crystal_face_z
0.2596 3.3998 8.0073 -0.0743 0.9215 0.3813
-0.7301 0.2335 8.5607 -0.3835 0.9235 -0.0091
-0.1999 1.4393 -8.5165 0.6501 -0.7598 0.0091
-0.1554 -1.7738 8.3146 -0.6474 0.7569 -0.0888
1.6674 -2.4079 7.8527 -0.8472 0.5177 0.1189
4.8151 1.5628 4.8654 -0.4929 0.1158 0.8623
-0.7200 5.1500 -5.2739 0.9391 -0.2251 0.2598
-0.2433 6.4179 -2.4343 0.8876 0.0697 0.4553
1.2577 -5.9868 3.1036 -0.9602 -0.0759 -0.2688
-2.7599 5.5016 -1.1497 0.9231 0.3833 0.0313
0.8691 -6.6370 0.2694 -0.8458 -0.3503 -0.4023
2.9310 -5.2303 -1.5140 -0.7598 -0.6501 -0.0091
3.7128 5.2779 2.3657 0.1615 0.1352 0.9776
-0.1561 6.6730 2.3818 0.6442 0.5497 0.5318
4.7426 0.6684 -2.8883 -0.1621 -0.6849 0.7104
-0.1354 -5.0167 -6.4743 -0.2052 -0.8537 -0.4786
0.6494 -0.3112 -8.5991 0.3835 -0.9235 -0.0091
2.1515 3.4657 -6.1041 0.5517 -0.6428 0.5314
3.6656 4.3940 -2.6106 0.3385 -0.3925 0.8552
0.2805 -1.3616 8.5550 -0.6501 0.7598 0.0091
-4.5233 -0.1253 -5.7441 0.6811 -0.1645 -0.7135
0.4606 6.5709 -1.8931 0.8163 0.0664 0.5738
-4.4119 -4.3271 -2.1009 -0.0088 -0.0030 -1.0000

loop_
_smtbx_masks_void_nr
_smtbx_masks_void_average_x
_smtbx_masks_void_average_y
_smtbx_masks_void_average_z
_smtbx_masks_void_volume
_smtbx_masks_void_count_electrons
_smtbx_masks_void_content
1 -0.591 0.500 0.000 249.2 46.3 ?
